data_1542386
loop_
_publ_author_name
'Cao, Jia-Qing'
'Huang, Xiao-Jun'
'Li, Yu-Ting'
'Wang, Ying'
'Wang, Lei'
'Jiang, Ren-Wang'
'Ye, Wen-Cai'

_publ_section_title
;
 Callistrilones A and B, Triketone-Phloroglucinol-Monoterpene Hybrids with
 a New Skeleton from Callistemon rigidus.
;
_journal_issue 1
_journal_name_full 'Organic letters'
_journal_page_first 120
_journal_page_last 123
_journal_paper_doi 10.1021/acs.orglett.5b03360
_journal_volume 18
_journal_year 2016
_chemical_absolute_configuration rm
_chemical_formula_moiety 'C21 H28 O4'
_chemical_formula_sum 'C21 H28 O4'
_chemical_formula_weight 344.44
_space_group_crystal_system monoclinic
_space_group_IT_number 4
_space_group_name_Hall 'P 2yb'
_space_group_name_H-M_alt 'P 1 21 1'
_symmetry_space_group_name_Hall 'P 2yb'
_symmetry_space_group_name_H-M 'P 1 21 1'
_atom_sites_solution_hydrogens geom
_audit_creation_date 2015-11-21
_audit_creation_method
;
Olex2 1.2
(compiled 2014.07.22 svn.r2960 for OlexSys, GUI svn.r4874)
;
_cell_angle_alpha 90
_cell_angle_beta 105.077(3)
_cell_angle_gamma 90
_cell_formula_units_Z 2
_cell_length_a 8.8562(2)
_cell_length_b 9.9924(3)
_cell_length_c 11.4351(3)
_cell_measurement_reflns_used 7396
_cell_measurement_temperature 173(2)
_cell_measurement_theta_max 62.8750
_cell_measurement_theta_min 5.1660
_cell_volume 977.11(5)
_computing_cell_refinement 'CrysAlis PRO '
_computing_data_collection 'CrysAlis PRO '
_computing_data_reduction 'CrysAlis PRO'
_computing_molecular_graphics 'Olex2 (Dolomanov et al., 2009)'
_computing_publication_material 'Olex2 (Dolomanov et al., 2009)'
_computing_structure_refinement 'olex2.refine (Bourhis et al., 2013)'
_computing_structure_solution 'SHELXS-97 (Sheldrick, 1990)'
_diffrn_ambient_temperature 173(2)
_diffrn_measured_fraction_theta_full 0.993
_diffrn_measured_fraction_theta_max 0.993
_diffrn_measurement_device_type 'Oxford Gemini S ultra'
_diffrn_measurement_method 'omega scan'
_diffrn_radiation_type CuK\a
_diffrn_radiation_wavelength 1.54184
_diffrn_reflns_av_R_equivalents 0.0301
_diffrn_reflns_av_unetI/netI 0.0208
_diffrn_reflns_laue_measured_fraction_full 0.993
_diffrn_reflns_laue_measured_fraction_max 0.993
_diffrn_reflns_limit_h_max 10
_diffrn_reflns_limit_h_min -9
_diffrn_reflns_limit_k_max 11
_diffrn_reflns_limit_k_min -11
_diffrn_reflns_limit_l_max 13
_diffrn_reflns_limit_l_min -13
_diffrn_reflns_number 13592
_diffrn_reflns_point_group_measured_fraction_full 0.979
_diffrn_reflns_point_group_measured_fraction_max 0.979
_diffrn_reflns_theta_full 62.695
_diffrn_reflns_theta_max 62.695
_diffrn_reflns_theta_min 5.172
_diffrn_source 'sealed tube'
_exptl_absorpt_coefficient_mu 0.623
_exptl_absorpt_correction_T_max 1.00000
_exptl_absorpt_correction_T_min 0.52946
_exptl_absorpt_correction_type multi-scan
_exptl_absorpt_process_details 'SADABS (Sheldrick, 2004)'
_exptl_crystal_colour colorless
_exptl_crystal_density_diffrn 1.171
_exptl_crystal_description block
_exptl_crystal_F_000 364
_exptl_crystal_size_max 0.38
_exptl_crystal_size_mid 0.27
_exptl_crystal_size_min 0.22
_refine_diff_density_max 0.262
_refine_diff_density_min -0.158
_refine_diff_density_rms 0.034
_refine_ls_abs_structure_details
;
 Flack x determined using 1317 quotients [(I+)-(I-)]/[(I+)+(I-)]
 (Parsons, Flack and Wagner, Acta Cryst. B69 (2013) 249-259).
;
_refine_ls_abs_structure_Flack -0.04(7)
_refine_ls_extinction_method none
_refine_ls_goodness_of_fit_ref 1.079
_refine_ls_hydrogen_treatment constr
_refine_ls_matrix_type full
_refine_ls_number_parameters 227
_refine_ls_number_reflns 3073
_refine_ls_number_restraints 1
_refine_ls_restrained_S_all 1.079
_refine_ls_R_factor_all 0.0367
_refine_ls_R_factor_gt 0.0355
_refine_ls_shift/su_max 0.003
_refine_ls_shift/su_mean 0.000
_refine_ls_structure_factor_coef Fsqd
_refine_ls_weighting_details 'w=1/[\s^2^(Fo^2^)+(0.0603P)^2^+0.1571P] where P=(Fo^2^+2Fc^2^)/3'
_refine_ls_weighting_scheme calc
_refine_ls_wR_factor_gt 0.0973
_refine_ls_wR_factor_ref 0.0991
_reflns_Friedel_coverage 0.850
_reflns_friedel_fraction_full 0.963
_reflns_friedel_fraction_max 0.963
_reflns_number_gt 2987
_reflns_number_total 3073
_reflns_threshold_expression 'I > 2\s(I)'
_cod_data_source_file ol5b03360_si_004.cif
_cod_data_source_block b1b8
_cod_original_cell_volume 977.10(5)
_cod_database_code 1542386
_shelx_space_group_comment
;
The symmetry employed for this shelxl refinement is uniquely defined
by the following loop, which should always be used as a source of
symmetry information in preference to the above space-group names.
They are only intended as comments.
;
_olex2_refinement_description
;
1. Others
 Fixed Uiso: H3(0.065) H2A(0.041) H6A(0.046) H7A(0.047) H8A(0.043) H9A(0.042)
 H9B(0.042) H9AA(0.039) H2'A(0.059) H3'A(0.143) H3'B(0.143) H3'C(0.143)
 H4'A(0.099) H4'B(0.099) H4'C(0.099) H5'A(0.07) H5'B(0.07) H5'C(0.07)
 H6'A(0.05) H7'A(0.107) H7'B(0.107) H7'C(0.107) H8'A(0.088) H8'B(0.088)
 H8'C(0.088) H9'A(0.069) H9'B(0.069) H9'C(0.069)
 Fixed X: H3(0.0269) H2A(0.0857) H6A(0.8086) H7A(0.8271) H8A(0.6192)
 H9A(0.6242) H9B(0.781) H9AA(0.5761) H2'A(0.44) H3'A(0.237) H3'B(0.3918)
 H3'C(0.2619) H4'A(0.5861) H4'B(0.5556) H4'C(0.4582) H5'A(0.7131) H5'B(0.8647)
 H5'C(0.8066) H6'A(0.9355) H7'A(0.8825) H7'B(0.9308) H7'C(0.7544) H8'A(0.7724)
 H8'B(0.6872) H8'C(0.8636) H9'A(0.2143) H9'B(0.1086) H9'C(0.1497)
 Fixed Y: H3(0.5557) H2A(0.6724) H6A(0.6033) H7A(0.5042) H8A(0.5997)
 H9A(0.8252) H9B(0.8416) H9AA(0.92) H2'A(0.7037) H3'A(0.6929) H3'B(0.6376)
 H3'C(0.5382) H4'A(0.5207) H4'B(0.5139) H4'C(0.4238) H5'A(0.9564) H5'B(0.8978)
 H5'C(0.8422) H6'A(0.6528) H7'A(0.4233) H7'B(0.456) H7'C(0.4328) H8'A(0.7822)
 H8'B(0.6519) H8'C(0.6752) H9'A(0.8369) H9'B(0.8514) H9'C(0.7089)
 Fixed Z: H3(-0.2944) H2A(-0.018) H6A(-0.0975) H7A(0.0765) H8A(0.1642)
 H9A(0.1956) H9B(0.1578) H9AA(0.0018) H2'A(-0.3921) H3'A(-0.5696) H3'B(-0.5938)
 H3'C(-0.5774) H4'A(-0.4243) H4'B(-0.2954) H4'C(-0.4004) H5'A(-0.1494) H5'B(-
 0.0612) H5'C(-0.1935) H6'A(0.2876) H7'A(0.2546) H7'B(0.3934) H7'C(0.3265)
 H8'A(0.3749) H8'B(0.3998) H8'C(0.4668) H9'A(0.252) H9'B(0.1194) H9'C(0.1762)
;
_shelx_shelxl_version_number 2014/7
_olex2_submission_special_instructions 'No special instructions were received'

loop_
_space_group_symop_operation_xyz
'x, y, z'
'-x, y+1/2, -z'

loop_
_atom_site_label
_atom_site_type_symbol
_atom_site_fract_x
_atom_site_fract_y
_atom_site_fract_z
_atom_site_U_iso_or_equiv
_atom_site_adp_type
_atom_site_occupancy
_atom_site_site_symmetry_order
_atom_site_calc_flag
_atom_site_refinement_flags_posn
_atom_site_refinement_flags_adp
O1 O 0.3247(2) 0.7947(2) 0.12696(16) 0.0383(4) Uani 1 1 d . .
O2 O 0.1402(2) 0.5438(2) -0.40125(17) 0.0507(6) Uani 1 1 d . .
O3 O 0.0251(2) 0.5736(2) -0.22482(18) 0.0434(5) Uani 1 1 d . .
H3 H 0.0269 0.5557 -0.2944 0.065 Uiso 1 1 calc R U
O5 O 0.54871(19) 0.7360(2) -0.19071(16) 0.0369(4) Uani 1 1 d . .
C1 C 0.3067(3) 0.7424(3) 0.0146(2) 0.0317(6) Uani 1 1 d . .
C2 C 0.1705(3) 0.6812(3) -0.0513(2) 0.0344(6) Uani 1 1 d . .
H2A H 0.0857 0.6724 -0.0180 0.041 Uiso 1 1 calc R U
C3 C 0.1606(3) 0.6331(3) -0.1668(2) 0.0341(6) Uani 1 1 d . .
C4 C 0.2857(3) 0.6456(3) -0.2234(2) 0.0324(6) Uani 1 1 d . .
C6 C 0.7619(3) 0.6449(3) -0.0430(3) 0.0382(6) Uani 1 1 d . .
H6A H 0.8086 0.6033 -0.0975 0.046 Uiso 1 1 calc R U
C7 C 0.7768(3) 0.5866(3) 0.0635(3) 0.0393(6) Uani 1 1 d . .
H7A H 0.8271 0.5042 0.0765 0.047 Uiso 1 1 calc R U
C8 C 0.7179(3) 0.6444(3) 0.1652(2) 0.0357(6) Uani 1 1 d . .
H8A H 0.6192 0.5997 0.1642 0.043 Uiso 1 1 calc R U
C9 C 0.6829(3) 0.7929(3) 0.1406(2) 0.0350(6) Uani 1 1 d . .
H9A H 0.6242 0.8252 0.1956 0.042 Uiso 1 1 calc R U
H9B H 0.7810 0.8416 0.1578 0.042 Uiso 1 1 calc R U
C4A C 0.4197(3) 0.7097(3) -0.1508(2) 0.0308(5) Uani 1 1 d . .
C5A C 0.6760(3) 0.7722(3) -0.0820(2) 0.0357(6) Uani 1 1 d . .
C9A C 0.5909(3) 0.8231(3) 0.0112(2) 0.0327(6) Uani 1 1 d . .
H9AA H 0.5761 0.9200 0.0018 0.039 Uiso 1 1 calc R U
C9B C 0.4343(3) 0.7544(2) -0.0350(2) 0.0312(6) Uani 1 1 d . .
C1' C 0.2637(3) 0.6002(3) -0.3477(2) 0.0395(7) Uani 1 1 d . .
C2' C 0.3878(4) 0.6178(4) -0.4160(3) 0.0491(8) Uani 1 1 d . .
H2'A H 0.4400 0.7037 -0.3921 0.059 Uiso 1 1 calc R U
C3' C 0.3127(5) 0.6220(7) -0.5517(3) 0.0954(18) Uani 1 1 d . .
H3'A H 0.2370 0.6929 -0.5696 0.143 Uiso 1 1 calc R U
H3'B H 0.3918 0.6376 -0.5938 0.143 Uiso 1 1 calc R U
H3'C H 0.2619 0.5382 -0.5774 0.143 Uiso 1 1 calc R U
C4' C 0.5077(4) 0.5093(4) -0.3809(4) 0.0661(10) Uani 1 1 d . .
H4'A H 0.5861 0.5207 -0.4243 0.099 Uiso 1 1 calc R U
H4'B H 0.5556 0.5139 -0.2954 0.099 Uiso 1 1 calc R U
H4'C H 0.4582 0.4238 -0.4004 0.099 Uiso 1 1 calc R U
C5' C 0.7742(3) 0.8768(3) -0.1256(3) 0.0464(7) Uani 1 1 d . .
H5'A H 0.7131 0.9564 -0.1494 0.070 Uiso 1 1 calc R U
H5'B H 0.8647 0.8978 -0.0612 0.070 Uiso 1 1 calc R U
H5'C H 0.8066 0.8422 -0.1935 0.070 Uiso 1 1 calc R U
C6' C 0.8330(3) 0.6178(3) 0.2901(3) 0.0413(6) Uani 1 1 d . .
H6'A H 0.9355 0.6528 0.2876 0.050 Uiso 1 1 calc R U
C7' C 0.8519(5) 0.4686(4) 0.3188(3) 0.0711(11) Uani 1 1 d . .
H7'A H 0.8825 0.4233 0.2546 0.107 Uiso 1 1 calc R U
H7'B H 0.9308 0.4560 0.3934 0.107 Uiso 1 1 calc R U
H7'C H 0.7544 0.4328 0.3265 0.107 Uiso 1 1 calc R U
C8' C 0.7846(4) 0.6883(4) 0.3923(3) 0.0584(8) Uani 1 1 d . .
H8'A H 0.7724 0.7822 0.3749 0.088 Uiso 1 1 calc R U
H8'B H 0.6872 0.6519 0.3998 0.088 Uiso 1 1 calc R U
H8'C H 0.8636 0.6752 0.4668 0.088 Uiso 1 1 calc R U
C9' C 0.1880(3) 0.7983(4) 0.1724(3) 0.0460(7) Uani 1 1 d . .
H9'A H 0.2143 0.8369 0.2520 0.069 Uiso 1 1 calc R U
H9'B H 0.1086 0.8514 0.1194 0.069 Uiso 1 1 calc R U
H9'C H 0.1497 0.7089 0.1762 0.069 Uiso 1 1 calc R U

loop_
_atom_site_aniso_label
_atom_site_aniso_U_11
_atom_site_aniso_U_22
_atom_site_aniso_U_33
_atom_site_aniso_U_23
_atom_site_aniso_U_13
_atom_site_aniso_U_12
O1 0.0319(9) 0.0468(11) 0.0386(9) 0.0005(8) 0.0134(8) 0.0035(8)
O2 0.0362(11) 0.0669(15) 0.0431(11) -0.0054(10) 0.0000(9) -0.0108(10)
O3 0.0243(9) 0.0535(13) 0.0493(10) 0.0002(10) 0.0041(8) -0.0079(8)
O5 0.0253(8) 0.0485(11) 0.0375(9) -0.0042(8) 0.0095(7) -0.0068(8)
C1 0.0278(12) 0.0319(14) 0.0358(13) 0.0061(10) 0.0090(10) 0.0057(11)
C2 0.0236(12) 0.0367(14) 0.0442(14) 0.0091(11) 0.0108(10) 0.0030(10)
C3 0.0221(12) 0.0339(14) 0.0439(14) 0.0067(12) 0.0042(10) -0.0001(11)
C4 0.0257(12) 0.0325(14) 0.0375(13) 0.0069(11) 0.0057(10) 0.0000(10)
C6 0.0224(12) 0.0426(15) 0.0492(15) -0.0144(12) 0.0087(11) -0.0053(11)
C7 0.0265(12) 0.0352(15) 0.0525(16) -0.0108(12) 0.0033(11) 0.0004(11)
C8 0.0251(12) 0.0343(14) 0.0448(14) -0.0053(12) 0.0038(11) -0.0034(11)
C9 0.0263(12) 0.0347(14) 0.0421(13) -0.0050(12) 0.0053(10) -0.0016(11)
C4A 0.0238(12) 0.0309(14) 0.0377(13) 0.0047(10) 0.0080(10) 0.0002(10)
C5A 0.0230(12) 0.0417(16) 0.0421(13) -0.0072(12) 0.0081(10) -0.0074(11)
C9A 0.0274(12) 0.0297(14) 0.0406(14) -0.0025(11) 0.0080(10) 0.0000(10)
C9B 0.0236(11) 0.0316(14) 0.0381(13) 0.0047(10) 0.0072(10) 0.0016(10)
C1' 0.0345(14) 0.0416(17) 0.0381(14) 0.0052(11) 0.0017(11) -0.0038(12)
C2' 0.0422(15) 0.068(2) 0.0352(14) 0.0029(14) 0.0062(12) -0.0120(15)
C3' 0.071(3) 0.171(5) 0.0413(18) 0.016(3) 0.0089(18) -0.022(3)
C4' 0.059(2) 0.077(3) 0.069(2) 0.0002(18) 0.0298(18) -0.0021(19)
C5' 0.0377(15) 0.0491(17) 0.0558(17) -0.0047(14) 0.0182(13) -0.0144(13)
C6' 0.0358(14) 0.0387(16) 0.0451(15) -0.0020(12) 0.0030(11) -0.0014(12)
C7' 0.088(3) 0.048(2) 0.059(2) 0.0018(17) -0.0130(19) 0.0043(19)
C8' 0.065(2) 0.062(2) 0.0459(17) 0.0065(15) 0.0109(15) 0.0091(17)
C9' 0.0406(14) 0.0585(19) 0.0448(15) 0.0013(14) 0.0220(12) 0.0041(14)

loop_
_atom_type_symbol
_atom_type_description
_atom_type_scat_dispersion_real
_atom_type_scat_dispersion_imag
_atom_type_scat_source
C C 0.0181 0.0091 'International Tables Vol C Tables 4.2.6.8 and 6.1.1.4'
H H 0.0000 0.0000 'International Tables Vol C Tables 4.2.6.8 and 6.1.1.4'
N N 0.0311 0.0180 'International Tables Vol C Tables 4.2.6.8 and 6.1.1.4'
O O 0.0492 0.0322 'International Tables Vol C Tables 4.2.6.8 and 6.1.1.4'

loop_
_geom_angle_atom_site_label_1
_geom_angle_atom_site_label_2
_geom_angle_atom_site_label_3
_geom_angle
C1 O1 C9' 116.7(2)
C4A O5 C5A 106.61(18)
O1 C1 C2 123.8(2)
O1 C1 C9B 116.3(2)
C2 C1 C9B 119.9(2)
C3 C2 C1 120.1(2)
O3 C3 C2 116.7(2)
O3 C3 C4 120.8(2)
C2 C3 C4 122.5(2)
C3 C4 C1' 119.5(2)
C4A C4 C3 114.0(2)
C4A C4 C1' 126.4(2)
C7 C6 C5A 124.8(2)
C6 C7 C8 124.7(3)
C7 C8 C9 109.0(2)
C7 C8 C6' 111.7(2)
C9 C8 C6' 113.0(2)
C9A C9 C8 113.8(2)
O5 C4A C4 122.7(2)
O5 C4A C9B 112.6(2)
C9B C4A C4 124.7(2)
O5 C5A C9A 104.92(18)
O5 C5A C5' 105.4(2)
C6 C5A O5 105.0(2)
C6 C5A C9A 112.2(2)
C6 C5A C5' 113.1(2)
C5' C5A C9A 115.0(2)
C9 C9A C5A 111.8(2)
C9B C9A C9 117.4(2)
C9B C9A C5A 100.21(19)
C1 C9B C9A 131.5(2)
C4A C9B C1 118.8(2)
C4A C9B C9A 109.4(2)
O2 C1' C4 120.0(2)
O2 C1' C2' 117.5(2)
C4 C1' C2' 122.5(2)
C1' C2' C3' 110.2(3)
C4' C2' C1' 109.7(3)
C4' C2' C3' 112.7(4)
C7' C6' C8 112.1(2)
C8' C6' C8 112.4(2)
C8' C6' C7' 108.9(3)

loop_
_geom_bond_atom_site_label_1
_geom_bond_atom_site_label_2
_geom_bond_distance
O1 C1 1.357(3)
O1 C9' 1.437(3)
O2 C1' 1.242(3)
O3 C3 1.349(3)
O5 C4A 1.362(3)
O5 C5A 1.489(3)
C1 C2 1.387(4)
C1 C9B 1.396(3)
C2 C3 1.387(4)
C3 C4 1.427(3)
C4 C4A 1.412(4)
C4 C1' 1.456(4)
C6 C7 1.326(4)
C6 C5A 1.490(4)
C7 C8 1.507(4)
C8 C9 1.527(4)
C8 C6' 1.547(4)
C9 C9A 1.523(4)
C4A C9B 1.371(4)
C5A C9A 1.542(3)
C5A C5' 1.525(4)
C9A C9B 1.514(3)
C1' C2' 1.515(4)
C2' C3' 1.522(4)
C2' C4' 1.497(5)
C6' C7' 1.526(5)
C6' C8' 1.519(5)

loop_
_geom_torsion_atom_site_label_1
_geom_torsion_atom_site_label_2
_geom_torsion_atom_site_label_3
_geom_torsion_atom_site_label_4
_geom_torsion
O1 C1 C2 C3 178.5(2)
O1 C1 C9B C4A -176.6(2)
O1 C1 C9B C9A -3.9(4)
O2 C1' C2' C3' 26.3(5)
O2 C1' C2' C4' -98.3(3)
O3 C3 C4 C4A -179.8(2)
O3 C3 C4 C1' 3.4(4)
O5 C4A C9B C1 175.6(2)
O5 C4A C9B C9A 1.4(3)
O5 C5A C9A C9 148.5(2)
O5 C5A C9A C9B 23.4(2)
C1 C2 C3 O3 179.4(2)
C1 C2 C3 C4 -1.0(4)
C2 C1 C9B C4A 2.6(4)
C2 C1 C9B C9A 175.4(2)
C2 C3 C4 C4A 0.6(4)
C2 C3 C4 C1' -176.2(2)
C3 C4 C4A O5 -177.2(2)
C3 C4 C4A C9B 1.5(4)
C3 C4 C1' O2 -4.3(4)
C3 C4 C1' C2' 176.3(3)
C4 C4A C9B C1 -3.2(4)
C4 C4A C9B C9A -177.4(2)
C4 C1' C2' C3' -154.3(4)
C4 C1' C2' C4' 81.1(4)
C6 C7 C8 C9 -16.0(3)
C6 C7 C8 C6' -141.5(3)
C6 C5A C9A C9 35.1(3)
C6 C5A C9A C9B -90.0(2)
C7 C6 C5A O5 -119.1(3)
C7 C6 C5A C9A -5.7(3)
C7 C6 C5A C5' 126.5(3)
C7 C8 C9 C9A 46.1(3)
C7 C8 C6' C7' -63.2(4)
C7 C8 C6' C8' 173.7(3)
C8 C9 C9A C5A -57.6(3)
C8 C9 C9A C9B 57.4(3)
C9 C8 C6' C7' 173.5(3)
C9 C8 C6' C8' 50.4(3)
C9 C9A C9B C1 49.6(4)
C9 C9A C9B C4A -137.1(2)
C4A O5 C5A C6 94.3(2)
C4A O5 C5A C9A -24.2(3)
C4A O5 C5A C5' -146.0(2)
C4A C4 C1' O2 179.3(3)
C4A C4 C1' C2' -0.1(4)
C5A O5 C4A C4 -166.5(2)
C5A O5 C4A C9B 14.7(3)
C5A C6 C7 C8 -4.1(4)
C5A C9A C9B C1 170.9(3)
C5A C9A C9B C4A -15.8(3)
C9B C1 C2 C3 -0.6(4)
C1' C4 C4A O5 -0.6(4)
C1' C4 C4A C9B 178.1(3)
C5' C5A C9A C9 -96.1(3)
C5' C5A C9A C9B 138.8(2)
C6' C8 C9 C9A 170.9(2)
C9' O1 C1 C2 -6.9(4)
C9' O1 C1 C9B 172.3(2)
